data_1544214
loop_
_publ_author_name
'Samba, Mohamed'
'Minnih, Mohamed Said'
'Ramli, Youssef'
'Ouzidan, Younes'
'Essassi, El Mokhtar'
'Mague, Joel T.'

_publ_section_title
;
 (4<i>Z</i>)-1-Benzyl-4-(2-oxopropylidene)-2,3,4,5-tetrahydro-1<i>H</i>-1,5-benzodiazepin-2-one
;
_journal_coeditor_code ZQ4012
_journal_issue 9
_journal_name_full IUCrData
_journal_page_first x161448
_journal_paper_doi 10.1107/S2414314616014486
_journal_volume 1
_journal_year 2016
_chemical_formula_iupac 'C19 H18 N2 O2'
_chemical_formula_moiety 'C19 H18 N2 O2'
_chemical_formula_sum 'C19 H18 N2 O2'
_chemical_formula_weight 306.35
_chemical_name_systematic (4<i>Z</i>)-1-Benzyl-4-(2-oxopropylidene)-2,3,4,5-tetrahydro-1<i>H</i>-1,5-benzodiazepin-2-one
_space_group_crystal_system triclinic
_space_group_IT_number 2
_space_group_name_Hall '-P 1'
_space_group_name_H-M_alt 'P -1'
_symmetry_space_group_name_Hall '-P 1'
_symmetry_space_group_name_H-M 'P -1'
_atom_sites_solution_hydrogens mixed
_atom_sites_solution_primary direct
_atom_sites_solution_secondary difmap
_audit_creation_method SHELXL-2014/7
_cell_angle_alpha 72.3280(10)
_cell_angle_beta 74.9220(10)
_cell_angle_gamma 87.2520(10)
_cell_formula_units_Z 4
_cell_length_a 8.2829(2)
_cell_length_b 13.8636(4)
_cell_length_c 15.1292(4)
_cell_measurement_reflns_used 9988
_cell_measurement_temperature 296(2)
_cell_measurement_theta_max 28.6
_cell_measurement_theta_min 2.4
_cell_volume 1597.42(7)
_computing_cell_refinement
;
<i>SAINT</i> (Bruker, 2016)
;
_computing_data_collection
;
<i>APEX3</i> (Bruker, 2016)
;
_computing_data_reduction
;
<i>SAINT</i> (Bruker, 2016)
;
_computing_molecular_graphics
;
<i>DIAMOND</i> (Brandenburg & Putz, 1999)
;
_computing_publication_material
;
<i>SHELXTL</i> (Sheldrick, 2008)
;
_computing_structure_refinement
;
<i>SHELXL-2014/7</i> (Sheldrick, 2015<i>b</i>)
;
_computing_structure_solution
;
<i>SHELXT</i> (Sheldrick, 2015<i>a</i>)
;
_diffrn_ambient_temperature 296(2)
_diffrn_detector_area_resol_mean 8.3333
_diffrn_measured_fraction_theta_full 0.994
_diffrn_measured_fraction_theta_max 0.989
_diffrn_measurement_device_type 'Bruker SMART APEX CCD'
_diffrn_measurement_method '\f and \w scans'
_diffrn_radiation_monochromator graphite
_diffrn_radiation_type MoK\a
_diffrn_radiation_wavelength 0.71073
_diffrn_reflns_av_R_equivalents 0.0273
_diffrn_reflns_limit_h_max 11
_diffrn_reflns_limit_h_min -11
_diffrn_reflns_limit_k_max 18
_diffrn_reflns_limit_k_min -18
_diffrn_reflns_limit_l_max 20
_diffrn_reflns_limit_l_min -20
_diffrn_reflns_number 30572
_diffrn_reflns_theta_full 28.500
_diffrn_reflns_theta_max 28.737
_diffrn_reflns_theta_min 1.542
_exptl_absorpt_coefficient_mu 0.084
_exptl_absorpt_correction_T_max 0.98
_exptl_absorpt_correction_T_min 0.86
_exptl_absorpt_correction_type multi-scan
_exptl_absorpt_process_details
;
(<i>SADABS</i>; Bruker, 2016)
;
_exptl_crystal_colour colourless
_exptl_crystal_density_diffrn 1.274
_exptl_crystal_density_method 'not measured'
_exptl_crystal_description block
_exptl_crystal_F_000 648
_exptl_crystal_size_max 0.370
_exptl_crystal_size_mid 0.340
_exptl_crystal_size_min 0.250
_refine_diff_density_max 0.280
_refine_diff_density_min -0.175
_refine_ls_extinction_method none
_refine_ls_goodness_of_fit_ref 1.096
_refine_ls_hydrogen_treatment mixed
_refine_ls_matrix_type full
_refine_ls_number_parameters 422
_refine_ls_number_reflns 8213
_refine_ls_number_restraints 2
_refine_ls_restrained_S_all 1.096
_refine_ls_R_factor_all 0.0658
_refine_ls_R_factor_gt 0.0472
_refine_ls_shift/su_max 0.001
_refine_ls_shift/su_mean 0.000
_refine_ls_structure_factor_coef Fsqd
_refine_ls_weighting_details 'w=1/[\s^2^(Fo^2^)+(0.0900P)^2^+0.0054P] where P=(Fo^2^+2Fc^2^)/3'
_refine_ls_weighting_scheme calc
_refine_ls_wR_factor_gt 0.1419
_refine_ls_wR_factor_ref 0.1514
_reflns_number_gt 5744
_reflns_number_total 8213
_reflns_threshold_expression 'I > 2\s(I)'
_cod_data_source_file zq4012sup1.cif
_cod_data_source_block I
_cod_database_code 1544214
_shelx_space_group_comment
;
The symmetry employed for this shelxl refinement is uniquely defined
by the following loop, which should always be used as a source of
symmetry information in preference to the above space-group names.
They are only intended as comments.
;
_shelx_estimated_absorpt_t_min 0.970
_shelx_estimated_absorpt_t_max 0.979

loop_
_space_group_symop_operation_xyz
'x, y, z'
'-x, -y, -z'

loop_
_atom_site_type_symbol
_atom_site_label
_atom_site_fract_x
_atom_site_fract_y
_atom_site_fract_z
_atom_site_U_iso_or_equiv
_atom_site_adp_type
_atom_site_calc_flag
_atom_site_occupancy
_atom_site_disorder_assembly
_atom_site_disorder_group
O O1 0.49459(11) 0.85575(8) 0.49559(8) 0.0683(3) Uani d 1 . .
O O2 1.07378(12) 0.80390(8) 0.65797(7) 0.0590(3) Uani d 1 . .
N N1 0.73037(12) 0.80871(8) 0.40458(8) 0.0466(3) Uani d 1 . .
N N2 0.98549(12) 0.83886(8) 0.49687(8) 0.0442(2) Uani d 1 . .
H H2A 1.0618(19) 0.8162(12) 0.5309(11) 0.065(4) Uiso d 1 . .
C C1 0.90442(15) 0.82465(9) 0.35598(9) 0.0438(3) Uani d 1 . .
C C2 1.02603(14) 0.83627(8) 0.40192(9) 0.0406(3) Uani d 1 . .
C C3 1.19430(16) 0.84348(10) 0.35267(10) 0.0509(3) Uani d 1 . .
H H3 1.2749 0.8502 0.3834 0.061 Uiso calc 1 . .
C C4 1.24359(19) 0.84082(11) 0.25973(11) 0.0616(4) Uani d 1 . .
H H4 1.3567 0.8442 0.2282 0.074 Uiso calc 1 . .
C C5 1.1239(2) 0.83307(12) 0.21310(11) 0.0669(4) Uani d 1 . .
H H5 1.1563 0.8334 0.1494 0.080 Uiso calc 1 . .
C C6 0.95696(18) 0.82488(11) 0.26089(10) 0.0590(4) Uani d 1 . .
H H6 0.8776 0.8194 0.2289 0.071 Uiso calc 1 . .
C C7 0.64526(15) 0.86655(10) 0.45929(9) 0.0465(3) Uani d 1 . .
C C8 0.74965(15) 0.94408(9) 0.47414(9) 0.0458(3) Uani d 1 . .
H H8A 0.8168 0.9852 0.4125 0.055 Uiso calc 1 . .
H H8B 0.6769 0.9883 0.5044 0.055 Uiso calc 1 . .
C C9 0.86142(14) 0.89170(8) 0.53617(9) 0.0408(3) Uani d 1 . .
C C10A 0.6436(13) 0.7301(3) 0.3848(10) 0.0523(12) Uani d 0.546(8) A 1
H H10A 0.6663 0.7436 0.3158 0.063 Uiso calc 0.546(8) A 1
H H10B 0.5239 0.7341 0.4097 0.063 Uiso calc 0.546(8) A 1
C C11A 0.6960(17) 0.6242(5) 0.4286(7) 0.0493(4) Uani d 0.546(8) A 1
C C12A 0.7509(13) 0.5829(5) 0.5112(6) 0.0647(8) Uani d 0.546(8) A 1
H H12A 0.7589 0.6229 0.5494 0.078 Uiso calc 0.546(8) A 1
C C13A 0.7939(10) 0.4819(5) 0.5366(5) 0.0796(14) Uani d 0.546(8) A 1
H H13A 0.8306 0.4543 0.5919 0.096 Uiso calc 0.546(8) A 1
C C14A 0.7819(10) 0.4221(4) 0.4795(6) 0.087(2) Uani d 0.546(8) A 1
H H14A 0.8107 0.3545 0.4965 0.104 Uiso calc 0.546(8) A 1
C C15A 0.7271(13) 0.4634(6) 0.3969(6) 0.0868(16) Uani d 0.546(8) A 1
H H15A 0.7191 0.4234 0.3586 0.104 Uiso calc 0.546(8) A 1
C C16A 0.6841(17) 0.5644(6) 0.3714(7) 0.0687(8) Uani d 0.546(8) A 1
H H16A 0.6474 0.5919 0.3161 0.082 Uiso calc 0.546(8) A 1
C C10B 0.6258(16) 0.7301(4) 0.3967(13) 0.0523(12) Uani d 0.454(8) A 2
H H10C 0.6145 0.7484 0.3314 0.063 Uiso calc 0.454(8) A 2
H H10D 0.5149 0.7289 0.4388 0.063 Uiso calc 0.454(8) A 2
C C11B 0.694(2) 0.6252(6) 0.4217(8) 0.0493(4) Uani d 0.454(8) A 2
C C12B 0.7302(16) 0.6054(6) 0.5101(8) 0.0647(8) Uani d 0.454(8) A 2
H H12B 0.7242 0.6567 0.5386 0.078 Uiso calc 0.454(8) A 2
C C13B 0.7753(12) 0.5090(6) 0.5560(6) 0.0796(14) Uani d 0.454(8) A 2
H H13B 0.7994 0.4958 0.6152 0.096 Uiso calc 0.454(8) A 2
C C14B 0.7843(12) 0.4324(5) 0.5134(7) 0.087(2) Uani d 0.454(8) A 2
H H14B 0.8144 0.3678 0.5441 0.104 Uiso calc 0.454(8) A 2
C C15B 0.7482(16) 0.4521(7) 0.4250(8) 0.0868(16) Uani d 0.454(8) A 2
H H15B 0.7542 0.4009 0.3965 0.104 Uiso calc 0.454(8) A 2
C C16B 0.703(2) 0.5486(8) 0.3791(8) 0.0687(8) Uani d 0.454(8) A 2
H H16B 0.6790 0.5618 0.3199 0.082 Uiso calc 0.454(8) A 2
C C17 0.84035(16) 0.89753(9) 0.62720(9) 0.0468(3) Uani d 1 . .
H H17 0.7499 0.9323 0.6522 0.056 Uiso calc 1 . .
C C18 0.95154(17) 0.85246(10) 0.68563(9) 0.0490(3) Uani d 1 . .
C C19 0.9189(2) 0.86724(14) 0.78271(11) 0.0737(5) Uani d 1 . .
H H19A 0.8048 0.8855 0.8023 0.111 Uiso d 1 . .
H H19B 0.9923 0.9203 0.7798 0.111 Uiso d 1 . .
H H19C 0.9387 0.8055 0.8282 0.111 Uiso d 1 . .
O O3 0.12636(11) 0.61188(7) 0.89024(7) 0.0588(3) Uani d 1 . .
O O4 0.34410(13) 0.20073(7) 0.86910(7) 0.0589(3) Uani d 1 . .
N N3 0.40017(12) 0.60368(7) 0.82003(7) 0.0406(2) Uani d 1 . .
N N4 0.44056(13) 0.38238(8) 0.86210(8) 0.0445(2) Uani d 1 . .
H H4A 0.4635(18) 0.3241(12) 0.8475(11) 0.063(4) Uiso d 1 . .
C C20 0.57574(14) 0.45236(8) 0.83664(9) 0.0407(3) Uani d 1 . .
C C21 0.55810(14) 0.55738(8) 0.81564(8) 0.0380(2) Uani d 1 . .
C C22 0.70389(15) 0.61834(9) 0.78480(9) 0.0465(3) Uani d 1 . .
H H22 0.6949 0.6882 0.7705 0.056 Uiso calc 1 . .
C C23 0.86031(16) 0.57807(11) 0.77493(11) 0.0568(3) Uani d 1 . .
H H23 0.9551 0.6206 0.7531 0.068 Uiso calc 1 . .
C C24 0.87611(17) 0.47499(12) 0.79733(12) 0.0642(4) Uani d 1 . .
H H24 0.9814 0.4472 0.7920 0.077 Uiso calc 1 . .
C C25 0.73507(17) 0.41329(10) 0.82774(11) 0.0572(4) Uani d 1 . .
H H25 0.7463 0.3435 0.8428 0.069 Uiso calc 1 . .
C C26 0.25564(14) 0.56650(9) 0.88922(9) 0.0405(3) Uani d 1 . .
C C27 0.26317(15) 0.46805(8) 0.96621(8) 0.0412(3) Uani d 1 . .
H H27A 0.3517 0.4738 0.9957 0.049 Uiso calc 1 . .
H H27B 0.1583 0.4560 1.0156 0.049 Uiso calc 1 . .
C C28 0.29436(14) 0.37989(8) 0.92724(8) 0.0382(2) Uani d 1 . .
C C29 0.39259(16) 0.70696(9) 0.75626(9) 0.0466(3) Uani d 1 . .
H H29A 0.2886 0.7128 0.7372 0.056 Uiso calc 1 . .
H H29B 0.4838 0.7178 0.6987 0.056 Uiso calc 1 . .
C C30 0.40341(14) 0.78903(9) 0.80187(9) 0.0441(3) Uani d 1 . .
C C31 0.38845(18) 0.88874(10) 0.74948(12) 0.0617(4) Uani d 1 . .
H H31 0.3729 0.9033 0.6881 0.074 Uiso calc 1 . .
C C32 0.3964(2) 0.96637(11) 0.78740(16) 0.0775(5) Uani d 1 . .
H H32 0.3859 1.0328 0.7514 0.093 Uiso calc 1 . .
C C33 0.4194(2) 0.94693(12) 0.87772(15) 0.0735(5) Uani d 1 . .
H H33 0.4242 0.9998 0.9030 0.088 Uiso calc 1 . .
C C34 0.4355(2) 0.84830(12) 0.93071(12) 0.0656(4) Uani d 1 . .
H H34 0.4522 0.8343 0.9917 0.079 Uiso calc 1 . .
C C35 0.42654(18) 0.77051(10) 0.89266(10) 0.0558(3) Uani d 1 . .
H H35 0.4363 0.7041 0.9290 0.067 Uiso calc 1 . .
C C36 0.18214(15) 0.29997(9) 0.95846(9) 0.0438(3) Uani d 1 . .
H H36 0.0788 0.3046 0.9995 0.053 Uiso calc 1 . .
C C37 0.21612(17) 0.20983(9) 0.93104(9) 0.0470(3) Uani d 1 . .
C C38 0.0953(2) 0.12070(11) 0.98263(11) 0.0659(4) Uani d 1 . .
H H38A -0.0136 0.1443 1.0058 0.099 Uiso calc 1 . .
H H38B 0.1326 0.0773 1.0358 0.099 Uiso calc 1 . .
H H38C 0.0899 0.0836 0.9392 0.099 Uiso calc 1 . .

loop_
_atom_site_aniso_label
_atom_site_aniso_U_11
_atom_site_aniso_U_22
_atom_site_aniso_U_33
_atom_site_aniso_U_12
_atom_site_aniso_U_13
_atom_site_aniso_U_23
O1 0.0388(5) 0.0776(7) 0.0923(8) 0.0071(5) -0.0101(5) -0.0376(6)
O2 0.0570(6) 0.0631(6) 0.0557(6) 0.0055(5) -0.0226(5) -0.0102(5)
N1 0.0393(5) 0.0448(6) 0.0609(7) 0.0066(4) -0.0170(5) -0.0208(5)
N2 0.0415(5) 0.0448(6) 0.0493(6) 0.0121(4) -0.0173(5) -0.0154(5)
C1 0.0426(6) 0.0407(6) 0.0499(7) 0.0085(5) -0.0136(5) -0.0158(5)
C2 0.0410(6) 0.0342(6) 0.0467(7) 0.0082(5) -0.0122(5) -0.0126(5)
C3 0.0420(7) 0.0456(7) 0.0653(9) 0.0077(5) -0.0123(6) -0.0195(6)
C4 0.0501(8) 0.0577(8) 0.0698(10) 0.0104(7) 0.0002(7) -0.0236(7)
C5 0.0731(10) 0.0743(10) 0.0538(8) 0.0177(8) -0.0081(7) -0.0291(8)
C6 0.0611(9) 0.0685(9) 0.0573(8) 0.0144(7) -0.0212(7) -0.0300(7)
C7 0.0399(6) 0.0456(7) 0.0551(7) 0.0098(5) -0.0166(6) -0.0144(6)
C8 0.0447(6) 0.0379(6) 0.0563(7) 0.0120(5) -0.0156(6) -0.0158(5)
C9 0.0394(6) 0.0329(6) 0.0492(7) 0.0027(5) -0.0114(5) -0.0115(5)
C10A 0.0464(19) 0.0526(8) 0.067(3) 0.0040(7) -0.025(2) -0.0225(8)
C11A 0.0382(7) 0.0492(7) 0.0585(13) -0.0008(5) -0.0085(9) -0.0163(7)
C12A 0.068(2) 0.047(2) 0.0763(11) 0.017(2) -0.0300(12) -0.0073(19)
C13A 0.084(2) 0.046(3) 0.099(3) 0.013(2) -0.029(2) -0.0057(19)
C14A 0.0731(13) 0.0451(15) 0.131(6) 0.0032(13) -0.021(3) -0.016(2)
C15A 0.081(3) 0.0571(18) 0.130(5) 0.0077(15) -0.031(3) -0.039(3)
C16A 0.068(3) 0.052(2) 0.0905(17) 0.0066(17) -0.0168(11) -0.0321(17)
C10B 0.0464(19) 0.0526(8) 0.067(3) 0.0040(7) -0.025(2) -0.0225(8)
C11B 0.0382(7) 0.0492(7) 0.0585(13) -0.0008(5) -0.0085(9) -0.0163(7)
C12B 0.068(2) 0.047(2) 0.0763(11) 0.017(2) -0.0300(12) -0.0073(19)
C13B 0.084(2) 0.046(3) 0.099(3) 0.013(2) -0.029(2) -0.0057(19)
C14B 0.0731(13) 0.0451(15) 0.131(6) 0.0032(13) -0.021(3) -0.016(2)
C15B 0.081(3) 0.0571(18) 0.130(5) 0.0077(15) -0.031(3) -0.039(3)
C16B 0.068(3) 0.052(2) 0.0905(17) 0.0066(17) -0.0168(11) -0.0321(17)
C17 0.0452(7) 0.0433(7) 0.0506(7) -0.0005(5) -0.0078(5) -0.0160(5)
C18 0.0500(7) 0.0472(7) 0.0446(7) -0.0122(6) -0.0084(6) -0.0074(5)
C19 0.0802(11) 0.0906(12) 0.0507(9) -0.0111(9) -0.0170(8) -0.0196(8)
O3 0.0403(5) 0.0525(5) 0.0753(7) 0.0070(4) -0.0112(4) -0.0113(5)
O4 0.0678(6) 0.0465(5) 0.0602(6) -0.0094(5) -0.0012(5) -0.0241(4)
N3 0.0389(5) 0.0337(5) 0.0462(6) 0.0006(4) -0.0122(4) -0.0067(4)
N4 0.0431(5) 0.0354(5) 0.0525(6) -0.0042(4) -0.0022(5) -0.0175(5)
C20 0.0383(6) 0.0363(6) 0.0452(6) -0.0025(5) -0.0055(5) -0.0126(5)
C21 0.0371(6) 0.0361(6) 0.0390(6) -0.0006(5) -0.0080(5) -0.0099(5)
C22 0.0443(6) 0.0387(6) 0.0525(7) -0.0058(5) -0.0095(5) -0.0097(5)
C23 0.0382(6) 0.0560(8) 0.0691(9) -0.0084(6) -0.0059(6) -0.0142(7)
C24 0.0357(6) 0.0600(9) 0.0865(11) 0.0059(6) -0.0055(7) -0.0163(8)
C25 0.0469(7) 0.0418(7) 0.0741(10) 0.0052(6) -0.0042(7) -0.0152(6)
C26 0.0369(6) 0.0369(6) 0.0497(7) 0.0001(5) -0.0110(5) -0.0158(5)
C27 0.0430(6) 0.0371(6) 0.0418(6) -0.0026(5) -0.0056(5) -0.0132(5)
C28 0.0408(6) 0.0345(6) 0.0371(6) 0.0002(5) -0.0086(5) -0.0087(5)
C29 0.0488(7) 0.0390(6) 0.0468(7) 0.0022(5) -0.0162(6) -0.0025(5)
C30 0.0363(6) 0.0354(6) 0.0549(7) 0.0008(5) -0.0115(5) -0.0054(5)
C31 0.0588(8) 0.0430(7) 0.0760(10) 0.0037(6) -0.0259(7) -0.0005(7)
C32 0.0767(11) 0.0352(7) 0.1137(15) 0.0069(7) -0.0295(10) -0.0091(8)
C33 0.0659(10) 0.0487(8) 0.1082(14) 0.0008(7) -0.0135(9) -0.0345(9)
C34 0.0710(10) 0.0572(9) 0.0718(10) 0.0001(7) -0.0160(8) -0.0260(8)
C35 0.0664(9) 0.0392(7) 0.0595(8) 0.0015(6) -0.0186(7) -0.0097(6)
C36 0.0431(6) 0.0396(6) 0.0446(7) -0.0062(5) -0.0062(5) -0.0101(5)
C37 0.0553(7) 0.0415(6) 0.0452(7) -0.0081(6) -0.0132(6) -0.0129(5)
C38 0.0844(11) 0.0510(8) 0.0583(9) -0.0267(8) -0.0064(8) -0.0164(7)

loop_
_atom_type_symbol
_atom_type_description
_atom_type_scat_dispersion_real
_atom_type_scat_dispersion_imag
_atom_type_scat_source
C C 0.0033 0.0016 'International Tables Vol C Tables 4.2.6.8 and 6.1.1.4'
H H 0.0000 0.0000 'International Tables Vol C Tables 4.2.6.8 and 6.1.1.4'
N N 0.0061 0.0033 'International Tables Vol C Tables 4.2.6.8 and 6.1.1.4'
O O 0.0106 0.0060 'International Tables Vol C Tables 4.2.6.8 and 6.1.1.4'

loop_
_geom_angle_atom_site_label_1
_geom_angle_atom_site_label_2
_geom_angle_atom_site_label_3
_geom_angle
C7 N1 C1 123.42(10)
C7 N1 C10B 114.2(7)
C1 N1 C10B 122.4(7)
C7 N1 C10A 121.4(5)
C1 N1 C10A 115.0(6)
C9 N2 C2 125.71(10)
C9 N2 H2A 115.1(10)
C2 N2 H2A 117.5(10)
C6 C1 C2 118.32(12)
C6 C1 N1 119.22(11)
C2 C1 N1 122.42(11)
C3 C2 N2 117.97(11)
C3 C2 C1 119.41(11)
N2 C2 C1 122.61(11)
C4 C3 C2 121.27(13)
C4 C3 H3 119.4
C2 C3 H3 119.4
C3 C4 C5 119.48(14)
C3 C4 H4 120.3
C5 C4 H4 120.3
C6 C5 C4 120.08(14)
C6 C5 H5 120.0
C4 C5 H5 120.0
C5 C6 C1 121.38(13)
C5 C6 H6 119.3
C1 C6 H6 119.3
O1 C7 N1 122.51(12)
O1 C7 C8 121.55(12)
N1 C7 C8 115.93(11)
C9 C8 C7 109.88(10)
C9 C8 H8A 109.7
C7 C8 H8A 109.7
C9 C8 H8B 109.7
C7 C8 H8B 109.7
H8A C8 H8B 108.2
N2 C9 C17 121.77(11)
N2 C9 C8 116.07(11)
C17 C9 C8 122.15(11)
N1 C10A C11A 113.1(5)
N1 C10A H10A 109.0
C11A C10A H10A 109.0
N1 C10A H10B 109.0
C11A C10A H10B 109.0
H10A C10A H10B 107.8
C12A C11A C16A 120.0
C12A C11A C10A 130.7(6)
C16A C11A C10A 109.3(6)
C13A C12A C11A 120.0
C13A C12A H12A 120.0
C11A C12A H12A 120.0
C12A C13A C14A 120.0
C12A C13A H13A 120.0
C14A C13A H13A 120.0
C15A C14A C13A 120.0
C15A C14A H14A 120.0
C13A C14A H14A 120.0
C14A C15A C16A 120.0
C14A C15A H15A 120.0
C16A C15A H15A 120.0
C15A C16A C11A 120.0
C15A C16A H16A 120.0
C11A C16A H16A 120.0
N1 C10B C11B 113.9(7)
N1 C10B H10C 108.8
C11B C10B H10C 108.8
N1 C10B H10D 108.8
C11B C10B H10D 108.8
H10C C10B H10D 107.7
C12B C11B C16B 120.0
C12B C11B C10B 108.1(8)
C16B C11B C10B 131.3(8)
C13B C12B C11B 120.0
C13B C12B H12B 120.0
C11B C12B H12B 120.0
C12B C13B C14B 120.0
C12B C13B H13B 120.0
C14B C13B H13B 120.0
C13B C14B C15B 120.0
C13B C14B H14B 120.0
C15B C14B H14B 120.0
C16B C15B C14B 120.0
C16B C15B H15B 120.0
C14B C15B H15B 120.0
C15B C16B C11B 120.0
C15B C16B H16B 120.0
C11B C16B H16B 120.0
C9 C17 C18 122.89(12)
C9 C17 H17 118.6
C18 C17 H17 118.6
O2 C18 C17 122.48(12)
O2 C18 C19 119.59(13)
C17 C18 C19 117.92(13)
C18 C19 H19A 109.5
C18 C19 H19B 109.5
H19A C19 H19B 109.5
C18 C19 H19C 109.5
H19A C19 H19C 109.5
H19B C19 H19C 109.5
C26 N3 C21 124.95(9)
C26 N3 C29 115.38(9)
C21 N3 C29 118.90(10)
C28 N4 C20 126.37(10)
C28 N4 H4A 114.2(10)
C20 N4 H4A 116.9(10)
C25 C20 C21 119.28(11)
C25 C20 N4 116.87(10)
C21 C20 N4 123.77(10)
C22 C21 C20 117.68(10)
C22 C21 N3 119.43(10)
C20 C21 N3 122.82(10)
C23 C22 C21 121.99(12)
C23 C22 H22 119.0
C21 C22 H22 119.0
C24 C23 C22 119.87(12)
C24 C23 H23 120.1
C22 C23 H23 120.1
C23 C24 C25 119.39(12)
C23 C24 H24 120.3
C25 C24 H24 120.3
C24 C25 C20 121.76(12)
C24 C25 H25 119.1
C20 C25 H25 119.1
O3 C26 N3 121.36(11)
O3 C26 C27 120.90(11)
N3 C26 C27 117.72(10)
C28 C27 C26 112.29(10)
C28 C27 H27A 109.1
C26 C27 H27A 109.1
C28 C27 H27B 109.1
C26 C27 H27B 109.1
H27A C27 H27B 107.9
N4 C28 C36 121.99(11)
N4 C28 C27 116.28(10)
C36 C28 C27 121.70(11)
N3 C29 C30 113.59(10)
N3 C29 H29A 108.8
C30 C29 H29A 108.8
N3 C29 H29B 108.8
C30 C29 H29B 108.8
H29A C29 H29B 107.7
C35 C30 C31 117.99(13)
C35 C30 C29 123.96(11)
C31 C30 C29 118.06(12)
C32 C31 C30 120.64(15)
C32 C31 H31 119.7
C30 C31 H31 119.7
C33 C32 C31 120.80(14)
C33 C32 H32 119.6
C31 C32 H32 119.6
C32 C33 C34 119.40(15)
C32 C33 H33 120.3
C34 C33 H33 120.3
C33 C34 C35 119.66(16)
C33 C34 H34 120.2
C35 C34 H34 120.2
C34 C35 C30 121.52(13)
C34 C35 H35 119.2
C30 C35 H35 119.2
C28 C36 C37 123.06(12)
C28 C36 H36 118.5
C37 C36 H36 118.5
O4 C37 C36 122.92(11)
O4 C37 C38 119.04(12)
C36 C37 C38 117.98(12)
C37 C38 H38A 109.5
C37 C38 H38B 109.5
H38A C38 H38B 109.5
C37 C38 H38C 109.5
H38A C38 H38C 109.5
H38B C38 H38C 109.5

loop_
_geom_bond_atom_site_label_1
_geom_bond_atom_site_label_2
_geom_bond_distance
O1 C7 1.2218(15)
O2 C18 1.2405(16)
N1 C7 1.3676(16)
N1 C1 1.4311(16)
N1 C10B 1.475(3)
N1 C10A 1.476(3)
N2 C9 1.3493(14)
N2 C2 1.3989(16)
N2 H2A 0.903(16)
C1 C6 1.3895(19)
C1 C2 1.4041(16)
C2 C3 1.3912(17)
C3 C4 1.370(2)
C3 H3 0.9300
C4 C5 1.383(2)
C4 H4 0.9300
C5 C6 1.376(2)
C5 H5 0.9300
C6 H6 0.9300
C7 C8 1.5134(17)
C8 C9 1.4962(16)
C8 H8A 0.9700
C8 H8B 0.9700
C9 C17 1.3693(17)
C10A C11A 1.511(3)
C10A H10A 0.9700
C10A H10B 0.9700
C11A C12A 1.3900
C11A C16A 1.3900
C12A C13A 1.3900
C12A H12A 0.9300
C13A C14A 1.3900
C13A H13A 0.9300
C14A C15A 1.3900
C14A H14A 0.9300
C15A C16A 1.3900
C15A H15A 0.9300
C16A H16A 0.9300
C10B C11B 1.509(4)
C10B H10C 0.9700
C10B H10D 0.9700
C11B C12B 1.3900
C11B C16B 1.3900
C12B C13B 1.3900
C12B H12B 0.9300
C13B C14B 1.3900
C13B H13B 0.9300
C14B C15B 1.3900
C14B H14B 0.9300
C15B C16B 1.3900
C15B H15B 0.9300
C16B H16B 0.9300
C17 C18 1.4328(18)
C17 H17 0.9300
C18 C19 1.498(2)
C19 H19A 0.9600
C19 H19B 0.9600
C19 H19C 0.9600
O3 C26 1.2147(13)
O4 C37 1.2489(15)
N3 C26 1.3690(15)
N3 C21 1.4240(14)
N3 C29 1.4728(14)
N4 C28 1.3421(15)
N4 C20 1.4129(15)
N4 H4A 0.900(16)
C20 C25 1.3916(17)
C20 C21 1.4018(16)
C21 C22 1.3983(16)
C22 C23 1.3759(18)
C22 H22 0.9300
C23 C24 1.373(2)
C23 H23 0.9300
C24 C25 1.373(2)
C24 H24 0.9300
C25 H25 0.9300
C26 C27 1.5126(16)
C27 C28 1.4954(15)
C27 H27A 0.9700
C27 H27B 0.9700
C28 C36 1.3665(16)
C29 C30 1.5157(18)
C29 H29A 0.9700
C29 H29B 0.9700
C30 C35 1.3810(19)
C30 C31 1.3870(17)
C31 C32 1.376(2)
C31 H31 0.9300
C32 C33 1.372(3)
C32 H32 0.9300
C33 C34 1.379(2)
C33 H33 0.9300
C34 C35 1.381(2)
C34 H34 0.9300
C35 H35 0.9300
C36 C37 1.4259(17)
C36 H36 0.9300
C37 C38 1.5046(19)
C38 H38A 0.9600
C38 H38B 0.9600
C38 H38C 0.9600

loop_
_geom_hbond_atom_site_label_D
_geom_hbond_atom_site_label_H
_geom_hbond_atom_site_label_A
_geom_hbond_site_symmetry_A
_geom_hbond_distance_DH
_geom_hbond_distance_HA
_geom_hbond_distance_DA
_geom_hbond_angle_DHA
N2 H2A O2 . 0.903(16) 1.906(16) 2.6242(14) 135.1(13)
N4 H4A O4 . 0.900(16) 1.914(16) 2.6417(14) 136.6(13)
C27 H27B O3 2_567 0.97 2.48 3.4045(15) 160
C29 H29A O2 1_455 0.97 2.48 3.3881(15) 155

loop_
_geom_torsion_atom_site_label_1
_geom_torsion_atom_site_label_2
_geom_torsion_atom_site_label_3
_geom_torsion_atom_site_label_4
_geom_torsion
C7 N1 C1 C6 -133.87(13)
C10B N1 C1 C6 43.8(5)
C10A N1 C1 C6 41.0(4)
C7 N1 C1 C2 48.67(17)
C10B N1 C1 C2 -133.7(5)
C10A N1 C1 C2 -136.5(4)
C9 N2 C2 C3 136.54(12)
C9 N2 C2 C1 -44.82(17)
C6 C1 C2 C3 -2.56(18)
N1 C1 C2 C3 174.93(11)
C6 C1 C2 N2 178.82(11)
N1 C1 C2 N2 -3.70(17)
N2 C2 C3 C4 179.57(12)
C1 C2 C3 C4 0.88(19)
C2 C3 C4 C5 1.4(2)
C3 C4 C5 C6 -2.0(2)
C4 C5 C6 C1 0.3(2)
C2 C1 C6 C5 2.0(2)
N1 C1 C6 C5 -175.58(13)
C1 N1 C7 O1 175.53(12)
C10B N1 C7 O1 -2.3(5)
C10A N1 C7 O1 1.0(5)
C1 N1 C7 C8 -5.63(16)
C10B N1 C7 C8 176.6(5)
C10A N1 C7 C8 179.8(4)
O1 C7 C8 C9 110.17(13)
N1 C7 C8 C9 -68.68(14)
C2 N2 C9 C17 -173.75(12)
C2 N2 C9 C8 5.73(17)
C7 C8 C9 N2 68.48(14)
C7 C8 C9 C17 -112.04(13)
C7 N1 C10A C11A -114.9(9)
C1 N1 C10A C11A 70.1(12)
N1 C10A C11A C12A 30.3(17)
N1 C10A C11A C16A -149.3(8)
C16A C11A C12A C13A 0.0
C10A C11A C12A C13A -179.5(13)
C11A C12A C13A C14A 0.0
C12A C13A C14A C15A 0.0
C13A C14A C15A C16A 0.0
C14A C15A C16A C11A 0.0
C12A C11A C16A C15A 0.0
C10A C11A C16A C15A 179.6(11)
C7 N1 C10B C11B -128.0(11)
C1 N1 C10B C11B 54.2(15)
N1 C10B C11B C12B 50.8(16)
N1 C10B C11B C16B -138.6(10)
C16B C11B C12B C13B 0.0
C10B C11B C12B C13B 171.9(12)
C11B C12B C13B C14B 0.0
C12B C13B C14B C15B 0.0
C13B C14B C15B C16B 0.0
C14B C15B C16B C11B 0.0
C12B C11B C16B C15B 0.0
C10B C11B C16B C15B -169.7(16)
N2 C9 C17 C18 2.93(19)
C8 C9 C17 C18 -176.51(11)
C9 C17 C18 O2 -0.9(2)
C9 C17 C18 C19 177.81(13)
C28 N4 C20 C25 135.83(13)
C28 N4 C20 C21 -47.47(18)
C25 C20 C21 C22 1.11(18)
N4 C20 C21 C22 -175.51(11)
C25 C20 C21 N3 177.99(12)
N4 C20 C21 N3 1.38(18)
C26 N3 C21 C22 -143.15(12)
C29 N3 C21 C22 26.29(16)
C26 N3 C21 C20 40.02(17)
C29 N3 C21 C20 -150.54(11)
C20 C21 C22 C23 0.02(19)
N3 C21 C22 C23 -176.98(12)
C21 C22 C23 C24 -1.2(2)
C22 C23 C24 C25 1.2(2)
C23 C24 C25 C20 0.0(2)
C21 C20 C25 C24 -1.1(2)
N4 C20 C25 C24 175.73(13)
C21 N3 C26 O3 177.53(11)
C29 N3 C26 O3 7.76(16)
C21 N3 C26 C27 -0.89(16)
C29 N3 C26 C27 -170.66(10)
O3 C26 C27 C28 113.86(13)
N3 C26 C27 C28 -67.71(13)
C20 N4 C28 C36 -169.03(11)
C20 N4 C28 C27 9.10(17)
C26 C27 C28 N4 62.87(13)
C26 C27 C28 C36 -118.99(12)
C26 N3 C29 C30 77.22(13)
C21 N3 C29 C30 -93.21(13)
N3 C29 C30 C35 3.06(18)
N3 C29 C30 C31 -176.64(11)
C35 C30 C31 C32 -0.1(2)
C29 C30 C31 C32 179.64(14)
C30 C31 C32 C33 0.1(3)
C31 C32 C33 C34 0.2(3)
C32 C33 C34 C35 -0.6(2)
C33 C34 C35 C30 0.6(2)
C31 C30 C35 C34 -0.3(2)
C29 C30 C35 C34 180.00(13)
N4 C28 C36 C37 5.37(18)
C27 C28 C36 C37 -172.66(11)
C28 C36 C37 O4 -7.3(2)
C28 C36 C37 C38 169.96(12)

_cod_database_fobs_code 1544214
